data_4503525
loop_
_publ_author_name
'Masci, Bernardo'
'Thu\'ery, Pierre'

_publ_section_title
;
 Pyrazinetetracarboxylic Acid as an Assembler Ligand in
 Uranyl&#x2212;Organic Frameworks
;
_journal_issue 5
_journal_name_full 'Crystal Growth &amp; Design'
_journal_page_first 1689
_journal_paper_doi 10.1021/cg701246j
_journal_volume 8
_journal_year 2008
_chemical_formula_sum 'C16 H12 K2 N4 O22 U'
_chemical_formula_weight 928.53
_space_group_IT_number 14
_symmetry_cell_setting monoclinic
_symmetry_space_group_name_Hall '-P 2ybc'
_symmetry_space_group_name_H-M 'P 1 21/c 1'
_atom_sites_solution_hydrogens geom
_atom_sites_solution_primary direct
_atom_sites_solution_secondary difmap
_audit_creation_method SHELXL-97
_cell_angle_alpha 90.00
_cell_angle_beta 95.631(2)
_cell_angle_gamma 90.00
_cell_formula_units_Z 2
_cell_length_a 5.8717(3)
_cell_length_b 10.7693(3)
_cell_length_c 20.2364(9)
_cell_measurement_reflns_used 35837
_cell_measurement_temperature 100(2)
_cell_measurement_theta_max 25.68
_cell_measurement_theta_min 2.77
_cell_volume 1273.46(9)
_computing_cell_refinement 'HKL2000 (Otwinowski & Minor, 1997)'
_computing_data_collection 'COLLECT (Hooft, 1998)'
_computing_data_reduction 'HKL2000 (Otwinowski & Minor, 1997)'
_computing_molecular_graphics 'SHELXTL (Sheldrick, 1999)'
_computing_publication_material 'SHELXTL (Sheldrick, 1999); PLATON (Spek, 2003)'
_computing_structure_refinement 'SHELXL-97 (Sheldrick, 1997)'
_computing_structure_solution 'SHELXS-97 (Sheldrick, 1997)'
_diffrn_ambient_temperature 100(2)
_diffrn_measured_fraction_theta_full 0.999
_diffrn_measured_fraction_theta_max 0.999
_diffrn_measurement_device_type 'Nonius Kappa-CCD area-detector diffractometer'
_diffrn_measurement_method 'two \f and three \w scans with 2\% steps'
_diffrn_radiation_monochromator graphite
_diffrn_radiation_source 'fine-focus sealed tube'
_diffrn_radiation_type MoK\a
_diffrn_radiation_wavelength 0.71073
_diffrn_reflns_av_R_equivalents 0.0269
_diffrn_reflns_av_sigmaI/netI 0.0300
_diffrn_reflns_limit_h_max 7
_diffrn_reflns_limit_h_min -7
_diffrn_reflns_limit_k_max 13
_diffrn_reflns_limit_k_min -13
_diffrn_reflns_limit_l_max 24
_diffrn_reflns_limit_l_min -24
_diffrn_reflns_number 35837
_diffrn_reflns_theta_full 25.68
_diffrn_reflns_theta_max 25.68
_diffrn_reflns_theta_min 2.77
_diffrn_standards_decay_% 0
_diffrn_standards_interval_time 0
_diffrn_standards_number 0
_exptl_absorpt_coefficient_mu 6.814
_exptl_absorpt_correction_T_max 0.441
_exptl_absorpt_correction_T_min 0.378
_exptl_absorpt_correction_type multi-scan
_exptl_absorpt_process_details 'SCALEPACK (Otwinowski & Minor, 1997)'
_exptl_crystal_colour 'translucent light yellow'
_exptl_crystal_density_diffrn 2.422
_exptl_crystal_density_method 'not measured'
_exptl_crystal_description irregular
_exptl_crystal_F_000 884
_exptl_crystal_size_max 0.16
_exptl_crystal_size_mid 0.14
_exptl_crystal_size_min 0.12
_refine_diff_density_max 0.588
_refine_diff_density_min -1.378
_refine_diff_density_rms 0.135
_refine_ls_extinction_method none
_refine_ls_goodness_of_fit_ref 1.049
_refine_ls_hydrogen_treatment constr
_refine_ls_matrix_type full
_refine_ls_number_parameters 205
_refine_ls_number_reflns 2404
_refine_ls_number_restraints 0
_refine_ls_restrained_S_all 1.049
_refine_ls_R_factor_all 0.0257
_refine_ls_R_factor_gt 0.0210
_refine_ls_shift/su_max 0.000
_refine_ls_shift/su_mean 0.000
_refine_ls_structure_factor_coef Fsqd
_refine_ls_weighting_details 'calc w=1/[\s^2^(Fo^2^)+(0.0333P)^2^+0.5388P] where P=(Fo^2^+2Fc^2^)/3'
_refine_ls_weighting_scheme calc
_refine_ls_wR_factor_gt 0.0527
_refine_ls_wR_factor_ref 0.0542
_reflns_number_gt 2161
_reflns_number_total 2404
_reflns_threshold_expression >2sigma(I)
_cod_data_source_file cg701246j.cif
_cod_data_source_block 4
_cod_original_sg_symbol_H-M 'P 21/c'
_cod_database_code 4503525

loop_
_symmetry_equiv_pos_as_xyz
'x, y, z'
'-x, y+1/2, -z+1/2'
'-x, -y, -z'
'x, -y-1/2, z-1/2'

loop_
_atom_site_label
_atom_site_type_symbol
_atom_site_fract_x
_atom_site_fract_y
_atom_site_fract_z
_atom_site_U_iso_or_equiv
_atom_site_adp_type
_atom_site_occupancy
_atom_site_symmetry_multiplicity
_atom_site_calc_flag
_atom_site_refinement_flags
U U 0.0000 0.0000 0.0000 0.01456(8) Uani 1 2 d S
K K 0.46380(10) 0.23620(5) -0.11042(3) 0.01920(14) Uani 1 1 d .
O1 O 0.2571(3) 0.18299(17) 0.00759(10) 0.0208(4) Uani 1 1 d .
O2 O 0.3523(3) 0.38148(18) 0.01579(11) 0.0258(5) Uani 1 1 d .
O3 O -0.2714(5) -0.01525(17) 0.08061(13) 0.0196(5) Uani 1 1 d .
O4 O -0.4819(3) 0.0421(2) 0.16186(10) 0.0219(4) Uani 1 1 d .
O5 O -0.3659(3) 0.24990(19) 0.26790(10) 0.0223(4) Uani 1 1 d .
O6 O -0.6482(3) 0.32086(19) 0.19413(10) 0.0236(5) Uani 1 1 d .
H6 H -0.7242 0.3150 0.2283 0.028 Uiso 1 1 d R
O7 O -0.0482(4) 0.6263(2) 0.12985(12) 0.0281(5) Uani 1 1 d .
O8 O 0.2181(4) 0.57013(19) 0.06641(11) 0.0263(5) Uani 1 1 d .
H8 H 0.2581 0.5014 0.0574 0.032 Uiso 1 1 d R
O9 O 0.1930(3) -0.07932(18) 0.05739(10) 0.0206(4) Uani 1 1 d .
O10 O 0.1104(3) 0.16451(19) -0.21080(10) 0.0231(4) Uani 1 1 d .
H10A H 0.0259 0.0917 -0.2074 0.028 Uiso 1 1 d R
H10B H -0.0068 0.2181 -0.2084 0.028 Uiso 1 1 d R
O11 O -0.1103(3) -0.0571(2) -0.22322(10) 0.0259(5) Uani 1 1 d .
H11A H -0.2400 -0.0535 -0.2071 0.031 Uiso 1 1 d R
H11B H -0.1492 -0.0560 -0.2641 0.031 Uiso 1 1 d R
N1 N -0.0765(4) 0.1975(2) 0.07646(11) 0.0162(5) Uani 1 1 d .
N2 N -0.1960(4) 0.4008(2) 0.14791(12) 0.0190(5) Uani 1 1 d .
C1 C 0.0301(4) 0.3066(3) 0.07027(13) 0.0163(5) Uani 1 1 d .
C2 C -0.2361(5) 0.1883(3) 0.11870(14) 0.0178(6) Uani 1 1 d .
C3 C -0.2875(4) 0.2902(2) 0.15665(14) 0.0175(6) Uani 1 1 d .
C4 C -0.0382(5) 0.4114(3) 0.10434(14) 0.0175(6) Uani 1 1 d .
C5 C 0.2277(5) 0.2908(3) 0.02752(14) 0.0189(6) Uani 1 1 d .
C6 C -0.3428(4) 0.0615(2) 0.12157(14) 0.0171(6) Uani 1 1 d .
C7 C -0.4411(5) 0.2828(2) 0.21259(15) 0.0190(6) Uani 1 1 d .
C8 C 0.0484(5) 0.5455(3) 0.10066(15) 0.0214(6) Uani 1 1 d .

loop_
_atom_site_aniso_label
_atom_site_aniso_U_11
_atom_site_aniso_U_22
_atom_site_aniso_U_33
_atom_site_aniso_U_23
_atom_site_aniso_U_13
_atom_site_aniso_U_12
U 0.01478(11) 0.01413(11) 0.01522(11) -0.00075(5) 0.00373(7) -0.00048(4)
K 0.0202(3) 0.0182(3) 0.0199(3) 0.0004(2) 0.0053(2) -0.0010(2)
O1 0.0210(10) 0.0179(10) 0.0249(11) -0.0045(8) 0.0086(8) -0.0022(8)
O2 0.0296(11) 0.0198(10) 0.0305(12) -0.0051(9) 0.0154(10) -0.0090(9)
O3 0.0240(12) 0.0168(10) 0.0195(12) -0.0036(8) 0.0100(10) -0.0033(8)
O4 0.0238(11) 0.0215(10) 0.0217(11) -0.0017(10) 0.0088(9) -0.0039(10)
O5 0.0217(10) 0.0280(11) 0.0179(11) 0.0001(9) 0.0052(8) 0.0009(9)
O6 0.0192(10) 0.0322(12) 0.0202(11) 0.0022(9) 0.0065(9) 0.0034(9)
O7 0.0306(12) 0.0178(11) 0.0374(14) -0.0071(10) 0.0116(10) -0.0016(9)
O8 0.0305(11) 0.0175(10) 0.0330(13) -0.0049(9) 0.0139(10) -0.0042(9)
O9 0.0209(10) 0.0200(10) 0.0210(11) 0.0008(8) 0.0023(8) 0.0004(8)
O10 0.0196(10) 0.0243(11) 0.0261(11) 0.0001(9) 0.0062(9) -0.0002(8)
O11 0.0224(10) 0.0300(13) 0.0264(12) 0.0027(9) 0.0090(9) -0.0016(9)
N1 0.0149(11) 0.0176(11) 0.0161(12) 0.0007(9) 0.0014(9) -0.0009(9)
N2 0.0177(12) 0.0208(12) 0.0186(13) 0.0000(10) 0.0020(10) -0.0005(9)
C1 0.0159(13) 0.0181(13) 0.0145(14) 0.0001(11) 0.0003(11) -0.0019(11)
C2 0.0200(13) 0.0183(14) 0.0151(14) 0.0009(11) 0.0019(11) -0.0001(11)
C3 0.0164(13) 0.0180(13) 0.0183(15) 0.0015(11) 0.0028(11) 0.0007(11)
C4 0.0187(14) 0.0170(15) 0.0166(15) -0.0001(12) 0.0006(12) -0.0005(11)
C5 0.0208(13) 0.0216(14) 0.0151(14) -0.0018(11) 0.0055(11) -0.0028(11)
C6 0.0175(13) 0.0175(14) 0.0166(14) -0.0013(11) 0.0035(11) 0.0016(11)
C7 0.0191(14) 0.0154(14) 0.0231(16) -0.0046(11) 0.0057(12) -0.0027(11)
C8 0.0231(15) 0.0195(16) 0.0214(15) 0.0005(14) 0.0012(12) -0.0012(14)

loop_
_atom_type_symbol
_atom_type_description
_atom_type_scat_dispersion_real
_atom_type_scat_dispersion_imag
_atom_type_scat_source
C C 0.0033 0.0016 'International Tables Vol C Tables 4.2.6.8 and 6.1.1.4'
H H 0.0000 0.0000 'International Tables Vol C Tables 4.2.6.8 and 6.1.1.4'
N N 0.0061 0.0033 'International Tables Vol C Tables 4.2.6.8 and 6.1.1.4'
O O 0.0106 0.0060 'International Tables Vol C Tables 4.2.6.8 and 6.1.1.4'
K K 0.2009 0.2494 'International Tables Vol C Tables 4.2.6.8 and 6.1.1.4'
U U -9.6767 9.6646 'International Tables Vol C Tables 4.2.6.8 and 6.1.1.4'

loop_
_geom_angle_atom_site_label_1
_geom_angle_atom_site_label_2
_geom_angle_atom_site_label_3
_geom_angle
_geom_angle_site_symmetry_1
_geom_angle_site_symmetry_3
O9 U O9 180.0 . 3
O9 U O3 93.11(9) . 3
O9 U O3 86.89(9) 3 3
O9 U O3 86.89(9) . .
O9 U O3 93.11(9) 3 .
O3 U O3 180.00(14) 3 .
O9 U O1 89.78(8) . .
O9 U O1 90.22(8) 3 .
O3 U O1 62.98(6) 3 .
O3 U O1 117.02(6) . .
O9 U O1 90.22(8) . 3
O9 U O1 89.78(8) 3 3
O3 U O1 117.02(6) 3 3
O3 U O1 62.98(6) . 3
O1 U O1 180.00(10) . 3
O9 U N1 97.87(8) . .
O9 U N1 82.13(8) 3 .
O3 U N1 119.77(6) 3 .
O3 U N1 60.23(6) . .
O1 U N1 58.08(6) . .
O1 U N1 121.92(6) 3 .
O9 U N1 82.13(8) . 3
O9 U N1 97.87(8) 3 3
O3 U N1 60.23(6) 3 3
O3 U N1 119.77(6) . 3
O1 U N1 121.92(6) . 3
O1 U N1 58.08(6) 3 3
N1 U N1 180.00(8) . 3
O3 K O5 116.12(7) 3 4_665
O3 K O9 71.51(7) 3 3_655
O5 K O9 93.76(6) 4_665 3_655
O3 K O1 54.39(6) 3 .
O5 K O1 170.39(6) 4_665 .
O9 K O1 84.59(6) 3_655 .
O3 K O7 96.68(7) 3 3_565
O5 K O7 103.28(7) 4_665 3_565
O9 K O7 162.42(6) 3_655 3_565
O1 K O7 77.88(6) . 3_565
O3 K O10 68.57(7) 3 .
O5 K O10 71.42(6) 4_665 .
O9 K O10 124.09(6) 3_655 .
O1 K O10 101.67(6) . .
O7 K O10 59.40(6) 3_565 .
O3 K O8 146.43(8) 3 3_665
O5 K O8 87.47(6) 4_665 3_665
O9 K O8 84.07(6) 3_655 3_665
O1 K O8 101.75(6) . 3_665
O7 K O8 100.76(6) 3_565 3_665
O10 K O8 144.77(7) . 3_665
O3 K O2 97.58(6) 3 .
O5 K O2 146.05(6) 4_665 .
O9 K O2 101.09(6) 3_655 .
O1 K O2 43.25(5) . .
O7 K O2 66.83(6) 3_565 .
O10 K O2 121.36(6) . .
O8 K O2 64.25(5) 3_665 .
O3 K O4 43.73(6) 3 3
O5 K O4 74.42(6) 4_665 3
O9 K O4 60.29(6) 3_655 3
O1 K O4 96.66(5) . 3
O7 K O4 120.05(6) 3_565 3
O10 K O4 63.80(6) . 3
O8 K O4 137.93(6) 3_665 3
O2 K O4 139.27(5) . 3
C5 O1 U 131.15(17) . .
C5 O1 K 99.67(16) . .
U O1 K 114.59(7) . .
C5 O2 K 86.45(16) . .
C6 O3 U 133.13(18) . .
C6 O3 K 104.67(18) . 3
U O3 K 121.88(8) . 3
C6 O4 K 84.11(17) . 3
C7 O5 K 132.66(17) . 4_466
C7 O6 H6 106.8 . .
C8 O7 K 137.3(2) . 3_565
C8 O8 K 119.47(18) . 3_665
C8 O8 H8 100.9 . .
K O8 H8 122.9 3_665 .
U O9 K 161.69(10) . 3_655
K O10 H10A 121.8 . .
K O10 H10B 107.0 . .
H10A O10 H10B 96.9 . .
H11A O11 H11B 102.0 . .
C2 N1 C1 119.3(2) . .
C2 N1 U 118.48(18) . .
C1 N1 U 122.11(16) . .
C3 N2 C4 118.6(2) . .
N1 C1 C4 120.0(2) . .
N1 C1 C5 110.1(2) . .
C4 C1 C5 129.8(2) . .
N1 C2 C3 120.0(2) . .
N1 C2 C6 114.4(2) . .
C3 C2 C6 125.5(2) . .
N2 C3 C2 121.5(2) . .
N2 C3 C7 115.2(2) . .
C2 C3 C7 123.2(2) . .
N2 C4 C1 120.2(3) . .
N2 C4 C8 111.4(2) . .
C1 C4 C8 128.4(3) . .
O1 C5 O2 124.1(2) . .
O1 C5 C1 115.1(2) . .
O2 C5 C1 120.7(2) . .
O4 C6 O3 127.3(3) . .
O4 C6 C2 119.1(2) . .
O3 C6 C2 113.6(2) . .
O5 C7 O6 126.9(3) . .
O5 C7 C3 120.9(2) . .
O6 C7 C3 112.1(2) . .
O7 C8 O8 122.0(3) . .
O7 C8 C4 118.3(3) . .
O8 C8 C4 119.6(3) . .

loop_
_geom_bond_atom_site_label_1
_geom_bond_atom_site_label_2
_geom_bond_distance
_geom_bond_site_symmetry_2
U O9 1.7619(19) .
U O9 1.7619(19) 3
U O3 2.395(2) 3
U O3 2.395(2) .
U O1 2.4780(19) .
U O1 2.4780(19) 3
U N1 2.694(2) .
U N1 2.694(2) 3
U K 4.4715(6) 1_455
U K 4.4716(6) 3_655
U K 4.4803(6) 3
U K 4.4803(6) .
K O3 2.727(2) 3
K O5 2.751(2) 4_665
K O9 2.764(2) 3_655
K O1 2.841(2) .
K O7 2.849(2) 3_565
K O10 2.864(2) .
K O8 2.882(2) 3_665
K O2 3.119(2) .
K O4 3.178(2) 3
O1 C5 1.247(3) .
O2 C5 1.256(3) .
O3 C6 1.270(4) .
O3 K 2.727(2) 3
O4 C6 1.227(3) .
O4 K 3.178(2) 3
O5 C7 1.215(4) .
O5 K 2.751(2) 4_466
O6 C7 1.303(3) .
O6 H6 0.8609 .
O7 C8 1.222(4) .
O7 K 2.849(2) 3_565
O8 C8 1.296(4) .
O8 K 2.882(2) 3_665
O8 H8 0.8029 .
O9 K 2.765(2) 3_655
O10 H10A 0.9339 .
O10 H10B 0.9033 .
O11 H11A 0.8581 .
O11 H11B 0.8370 .
N1 C2 1.333(3) .
N1 C1 1.343(3) .
N2 C3 1.325(4) .
N2 C4 1.345(4) .
C1 C4 1.401(4) .
C1 C5 1.523(4) .
C2 C3 1.390(4) .
C2 C6 1.506(4) .
C3 C7 1.517(4) .
C4 C8 1.535(4) .

loop_
_geom_hbond_atom_site_label_D
_geom_hbond_atom_site_label_H
_geom_hbond_atom_site_label_A
_geom_hbond_distance_DH
_geom_hbond_distance_HA
_geom_hbond_distance_DA
_geom_hbond_angle_DHA
_geom_hbond_site_symmetry_A
O6 H6 O10 0.86 1.66 2.504(3) 167.2 4_466
O8 H8 O2 0.80 1.67 2.441(3) 161.5 .
O10 H10A O11 0.93 1.81 2.715(3) 164.0 .
O10 H10B O5 0.90 2.14 2.936(3) 145.9 4_565
O11 H11A O4 0.86 1.95 2.808(3) 174.2 3_455
